data_7216030
loop_
_publ_author_name
'Choudhury, Angshuman R.'
'Nagarajan, Kuppuswamy'
'Guru Row, Tayur N.'

_publ_section_title
;
 Solvent mediated centric/non-centric polymorph pairs of an indole
 derivative: Subtle variation of C--H&#x22EF;O hydrogen bonds and
 C--H&#x22EF;\p interactions
;
_journal_issue 6
_journal_name_full CrystEngComm
_journal_page_first 482
_journal_paper_doi 10.1039/b604118c
_journal_volume 8
_journal_year 2006
_chemical_formula_sum 'C22 H20 F N O'
_chemical_formula_weight 333.39
_chemical_name_common
;1-(4-fluorophenyl)-6, 6-dimethyl-2-phenyl-1, 5, 6, 7-
tetrahydro-4H-indol-4-one
;
_chemical_name_systematic
;
1-(4-fluorophenyl)-6, 6-dimethyl-2-phenyl-1, 5, 6, 7-tetrahydro-4H-indol-4-one
;
_space_group_IT_number 14
_symmetry_space_group_name_Hall '-P 2yn'
_symmetry_space_group_name_H-M 'P 1 21/n 1'
_atom_sites_solution_hydrogens geom
_atom_sites_solution_primary direct
_atom_sites_solution_secondary difmap
_audit_creation_date 2003-09-18T11:49:57-00:00
_audit_creation_method 'WinGX routine CIF_UPDATE'
_cell_angle_alpha 90
_cell_angle_beta 94.651(10)
_cell_angle_gamma 90
_cell_formula_units_Z 4
_cell_length_a 12.874(8)
_cell_length_b 6.713(4)
_cell_length_c 20.311(13)
_cell_measurement_temperature 90.0(2)
_cell_volume 1749.6(19)
_computing_cell_refinement 'Bruker SMART'
_computing_data_collection 'Bruker SMART'
_computing_data_reduction 'Bruker SAINT'
_computing_molecular_graphics 'Ortep-3 for Windows (Farrugia, 1997) and CAMERON (Farrugia, 1999)'
_computing_publication_material 'WinGx (Farrugia, 1999) and PLATON (Spek, 1990)'
_computing_structure_refinement 'SHELXL-97 (Sheldrick, 1997)'
_computing_structure_solution 'SIR92 (Altomare, 1999)'
_diffrn_ambient_temperature 90.0(2)
_diffrn_measured_fraction_theta_full 0.999
_diffrn_measured_fraction_theta_max 0.999
_diffrn_radiation_monochromator graphite
_diffrn_radiation_type MoK\a
_diffrn_radiation_wavelength 0.71073
_diffrn_reflns_av_R_equivalents 0.0349
_diffrn_reflns_av_unetI/netI 0.0308
_diffrn_reflns_limit_h_max 15
_diffrn_reflns_limit_h_min -15
_diffrn_reflns_limit_k_max 8
_diffrn_reflns_limit_k_min -8
_diffrn_reflns_limit_l_max 24
_diffrn_reflns_limit_l_min -24
_diffrn_reflns_number 12157
_diffrn_reflns_theta_full 25.34
_diffrn_reflns_theta_max 25.34
_diffrn_reflns_theta_min 1.81
_exptl_absorpt_coefficient_mu 0.084
_exptl_absorpt_correction_T_max 0.9833
_exptl_absorpt_correction_T_min 0.9751
_exptl_absorpt_correction_type multi-scan
_exptl_crystal_colour Colourless
_exptl_crystal_density_diffrn 1.266
_exptl_crystal_density_method 'not measured'
_exptl_crystal_description 'Rectangular Block'
_exptl_crystal_F_000 704
_exptl_crystal_size_max 0.30
_exptl_crystal_size_mid 0.20
_exptl_crystal_size_min 0.20
_refine_diff_density_max 0.26
_refine_diff_density_min -0.223
_refine_diff_density_rms 0.043
_refine_ls_extinction_method none
_refine_ls_goodness_of_fit_ref 1.033
_refine_ls_hydrogen_treatment mixed
_refine_ls_matrix_type full
_refine_ls_number_parameters 306
_refine_ls_number_reflns 3196
_refine_ls_number_restraints 0
_refine_ls_restrained_S_all 1.033
_refine_ls_R_factor_all 0.0457
_refine_ls_R_factor_gt 0.0391
_refine_ls_shift/su_max 0
_refine_ls_shift/su_mean 0
_refine_ls_structure_factor_coef Fsqd
_refine_ls_weighting_details 'calc w=1/[\s^2^(Fo^2^)+(0.1000P)^2^+0.0000P] where P=(Fo^2^+2Fc^2^)/3'
_refine_ls_weighting_scheme calc
_refine_ls_wR_factor_gt 0.1214
_refine_ls_wR_factor_ref 0.128
_reflns_number_gt 2762
_reflns_number_total 3196
_reflns_threshold_expression >2sigma(I)
_cod_duplicate_entry 7203395
_cod_data_source_file b604118c.cif
_cod_data_source_block 28p1lt_m
_cod_original_cell_volume 1749.5(19)
_cod_database_code 7216030

loop_
_symmetry_equiv_pos_as_xyz
'x, y, z'
'-x+1/2, y+1/2, -z+1/2'
'-x, -y, -z'
'x-1/2, -y-1/2, z-1/2'

loop_
_atom_site_label
_atom_site_type_symbol
_atom_site_fract_x
_atom_site_fract_y
_atom_site_fract_z
_atom_site_U_iso_or_equiv
_atom_site_adp_type
_atom_site_occupancy
_atom_site_symmetry_multiplicity
_atom_site_calc_flag
F1 F 0.51595(6) -0.10259(12) 0.08520(4) 0.0299(3) Uani 1 1 d
N1 N 0.20441(8) 0.45782(15) 0.03927(5) 0.0162(3) Uani 1 1 d
O1 O -0.06250(8) 0.87171(16) 0.08734(6) 0.0362(3) Uani 1 1 d
C14 C 0.26021(11) 0.11401(19) 0.05356(7) 0.0201(3) Uani 1 1 d
C20 C 0.28511(10) 0.4207(2) -0.09870(6) 0.0189(3) Uani 1 1 d
C8 C 0.07270(10) 0.65169(19) 0.06328(6) 0.0178(3) Uani 1 1 d
C16 C 0.24571(10) 0.7717(2) -0.10954(6) 0.0196(3) Uani 1 1 d
C19 C 0.32871(11) 0.4254(2) -0.15874(7) 0.0225(3) Uani 1 1 d
C11 C 0.46818(11) 0.2339(2) 0.06820(6) 0.0214(3) Uani 1 1 d
C9 C 0.28642(10) 0.31404(19) 0.04932(6) 0.0156(3) Uani 1 1 d
C1 C 0.18656(10) 0.59466(18) -0.01301(6) 0.0167(3) Uani 1 1 d
C15 C 0.24245(10) 0.59367(18) -0.07299(6) 0.0173(3) Uani 1 1 d
C10 C 0.38975(10) 0.3746(2) 0.05665(6) 0.0192(3) Uani 1 1 d
C7 C 0.13462(9) 0.49324(18) 0.08500(6) 0.0168(3) Uani 1 1 d
C5 C 0.07322(10) 0.5064(2) 0.19786(6) 0.0225(3) Uani 1 1 d
C13 C 0.33803(11) -0.0271(2) 0.06625(7) 0.0229(3) Uani 1 1 d
C3 C -0.00845(10) 0.7250(2) 0.10238(7) 0.0223(3) Uani 1 1 d
C6 C 0.12682(11) 0.3793(2) 0.14732(6) 0.0211(3) Uani 1 1 d
C12 C 0.43968(11) 0.0361(2) 0.07309(6) 0.0214(3) Uani 1 1 d
C2 C 0.10530(10) 0.71484(19) 0.00160(7) 0.0183(3) Uani 1 1 d
C17 C 0.28866(11) 0.7741(2) -0.16978(7) 0.0232(3) Uani 1 1 d
C4 C -0.02483(11) 0.6046(2) 0.16354(7) 0.0236(3) Uani 1 1 d
C18 C 0.33024(11) 0.6015(2) -0.19475(7) 0.0249(3) Uani 1 1 d
C21 C 0.04072(13) 0.3706(3) 0.25303(7) 0.0308(4) Uani 1 1 d
C22 C 0.14814(13) 0.6665(3) 0.22726(8) 0.0342(4) Uani 1 1 d
H11 H 0.5402(13) 0.277(2) 0.0730(7) 0.027(4) Uiso 1 1 d
H19 H 0.3584(13) 0.302(2) -0.1761(8) 0.031(4) Uiso 1 1 d
H2 H 0.0752(11) 0.821(2) -0.0267(7) 0.022(4) Uiso 1 1 d
H6B H 0.1955(13) 0.338(2) 0.1657(7) 0.025(4) Uiso 1 1 d
H20 H 0.2825(11) 0.293(2) -0.0760(7) 0.019(4) Uiso 1 1 d
H16 H 0.2145(13) 0.894(2) -0.0925(8) 0.032(4) Uiso 1 1 d
H6A H 0.0847(11) 0.256(2) 0.1380(7) 0.019(4) Uiso 1 1 d
H21B H -0.0101(14) 0.260(3) 0.2341(8) 0.037(5) Uiso 1 1 d
H14 H 0.1870(12) 0.072(2) 0.0479(7) 0.021(4) Uiso 1 1 d
H18 H 0.3588(12) 0.609(2) -0.2379(8) 0.028(4) Uiso 1 1 d
H4A H -0.0765(12) 0.501(2) 0.1498(7) 0.024(4) Uiso 1 1 d
H22A H 0.1702(14) 0.762(3) 0.1922(9) 0.046(5) Uiso 1 1 d
H17 H 0.2879(12) 0.901(2) -0.1951(8) 0.025(4) Uiso 1 1 d
H21C H 0.1015(14) 0.303(3) 0.2752(8) 0.036(4) Uiso 1 1 d
H10 H 0.4087(12) 0.519(3) 0.0524(8) 0.028(4) Uiso 1 1 d
H22B H 0.1117(15) 0.747(3) 0.2607(9) 0.049(5) Uiso 1 1 d
H4B H -0.0593(13) 0.690(3) 0.1944(8) 0.040(5) Uiso 1 1 d
H22C H 0.2093(17) 0.598(3) 0.2498(10) 0.049(5) Uiso 1 1 d
H13 H 0.3217(13) -0.167(3) 0.0704(8) 0.038(5) Uiso 1 1 d
H21A H 0.0041(14) 0.452(3) 0.2856(9) 0.043(5) Uiso 1 1 d

loop_
_atom_site_aniso_label
_atom_site_aniso_U_11
_atom_site_aniso_U_22
_atom_site_aniso_U_33
_atom_site_aniso_U_23
_atom_site_aniso_U_13
_atom_site_aniso_U_12
F1 0.0342(5) 0.0293(5) 0.0262(5) 0.0002(3) 0.0022(4) 0.0202(4)
N1 0.0169(6) 0.0145(5) 0.0175(6) -0.0002(4) 0.0025(4) 0.0017(4)
O1 0.0342(6) 0.0279(6) 0.0490(7) 0.0102(5) 0.0189(5) 0.0162(5)
C14 0.0228(7) 0.0171(7) 0.0207(7) -0.0021(5) 0.0032(5) 0.0006(5)
C20 0.0200(7) 0.0183(7) 0.0184(7) 0.0006(5) 0.0017(5) 0.0020(5)
C8 0.0167(7) 0.0153(6) 0.0215(7) -0.0026(5) 0.0021(5) -0.0002(5)
C16 0.0179(7) 0.0183(7) 0.0224(7) 0.0027(5) -0.0006(5) 0.0002(5)
C19 0.0233(7) 0.0251(8) 0.0195(7) -0.0019(6) 0.0031(5) 0.0024(6)
C11 0.0178(7) 0.0270(8) 0.0195(7) -0.0029(5) 0.0016(5) 0.0047(5)
C9 0.0185(7) 0.0166(6) 0.0118(6) -0.0007(5) 0.0028(5) 0.0035(5)
C1 0.0179(7) 0.0124(6) 0.0196(7) 0.0001(5) 0.0009(5) -0.0009(5)
C15 0.0142(6) 0.0192(7) 0.0182(7) 0.0008(5) -0.0004(5) -0.0008(5)
C10 0.0217(7) 0.0179(7) 0.0182(7) -0.0011(5) 0.0032(5) 0.0014(5)
C7 0.0161(6) 0.0169(6) 0.0178(6) -0.0028(5) 0.0036(5) 0.0003(5)
C5 0.0204(7) 0.0287(8) 0.0188(7) -0.0040(6) 0.0042(5) 0.0011(6)
C13 0.0331(8) 0.0147(7) 0.0212(7) -0.0008(5) 0.0032(6) 0.0043(6)
C3 0.0181(7) 0.0199(7) 0.0291(7) -0.0019(6) 0.0040(5) 0.0017(5)
C6 0.0212(7) 0.0228(7) 0.0196(7) 0.0015(5) 0.0041(6) 0.0023(6)
C12 0.0270(7) 0.0234(7) 0.0140(7) -0.0004(5) 0.0024(5) 0.0127(6)
C2 0.0169(7) 0.0148(6) 0.0231(7) 0.0012(5) 0.0016(5) 0.0004(5)
C17 0.0227(7) 0.0239(7) 0.0228(7) 0.0073(6) -0.0005(5) -0.0032(6)
C4 0.0200(7) 0.0283(8) 0.0233(7) -0.0044(6) 0.0065(6) 0.0028(6)
C18 0.0242(8) 0.0336(8) 0.0171(7) 0.0015(6) 0.0032(6) -0.0028(6)
C21 0.0268(8) 0.0459(10) 0.0206(8) 0.0027(7) 0.0071(6) 0.0058(7)
C22 0.0289(9) 0.0441(10) 0.0295(8) -0.0135(8) 0.0015(7) -0.0038(8)

loop_
_atom_type_symbol
_atom_type_description
_atom_type_scat_dispersion_real
_atom_type_scat_dispersion_imag
_atom_type_scat_source
C C 0.0033 0.0016 'International Tables Vol C Tables 4.2.6.8 and 6.1.1.4'
H H 0 0 'International Tables Vol C Tables 4.2.6.8 and 6.1.1.4'
N N 0.0061 0.0033 'International Tables Vol C Tables 4.2.6.8 and 6.1.1.4'
O O 0.0106 0.006 'International Tables Vol C Tables 4.2.6.8 and 6.1.1.4'
F F 0.0171 0.0103 'International Tables Vol C Tables 4.2.6.8 and 6.1.1.4'

loop_
_geom_angle_atom_site_label_1
_geom_angle_atom_site_label_2
_geom_angle_atom_site_label_3
_geom_angle
C7 N1 C1 108.86(11)
C7 N1 C9 122.60(11)
C1 N1 C9 128.31(11)
C13 C14 C9 119.73(13)
C13 C14 H14 119.8(9)
C9 C14 H14 120.5(9)
C19 C20 C15 120.55(13)
C19 C20 H20 118.0(8)
C15 C20 H20 121.4(8)
C7 C8 C2 107.95(11)
C7 C8 C3 120.67(12)
C2 C8 C3 131.38(12)
C17 C16 C15 120.47(13)
C17 C16 H16 120.2(10)
C15 C16 H16 119.3(10)
C20 C19 C18 120.46(13)
C20 C19 H19 119.3(9)
C18 C19 H19 120.2(9)
C12 C11 C10 118.15(13)
C12 C11 H11 122.3(9)
C10 C11 H11 119.5(9)
C10 C9 C14 120.83(12)
C10 C9 N1 120.45(12)
C14 C9 N1 118.69(12)
C2 C1 N1 107.52(12)
C2 C1 C15 128.11(12)
N1 C1 C15 124.26(11)
C20 C15 C16 118.44(13)
C20 C15 C1 123.16(11)
C16 C15 C1 118.17(12)
C9 C10 C11 119.75(13)
C9 C10 H10 120.7(9)
C11 C10 H10 119.5(9)
N1 C7 C8 108.18(11)
N1 C7 C6 125.64(12)
C8 C7 C6 126.18(12)
C21 C5 C22 109.49(13)
C21 C5 C4 108.90(12)
C22 C5 C4 110.06(13)
C21 C5 C6 108.81(13)
C22 C5 C6 110.25(12)
C4 C5 C6 109.30(11)
C12 C13 C14 118.44(13)
C12 C13 H13 120.2(10)
C14 C13 H13 121.3(10)
O1 C3 C8 123.66(13)
O1 C3 C4 121.23(12)
C8 C3 C4 115.09(12)
C7 C6 C5 110.31(12)
C7 C6 H6B 110.6(9)
C5 C6 H6B 110.2(9)
C7 C6 H6A 109.7(8)
C5 C6 H6A 108.7(8)
H6B C6 H6A 107.2(12)
F1 C12 C13 118.36(13)
F1 C12 C11 118.55(13)
C13 C12 C11 123.09(12)
C1 C2 C8 107.50(12)
C1 C2 H2 125.1(9)
C8 C2 H2 127.3(9)
C16 C17 C18 120.46(13)
C16 C17 H17 118.7(9)
C18 C17 H17 120.9(9)
C3 C4 C5 115.92(12)
C3 C4 H4A 106.3(9)
C5 C4 H4A 109.6(9)
C3 C4 H4B 108.2(10)
C5 C4 H4B 111.0(10)
H4A C4 H4B 105.2(13)
C17 C18 C19 119.62(14)
C17 C18 H18 117.7(9)
C19 C18 H18 122.6(9)
C5 C21 H21B 110.8(9)
C5 C21 H21C 110.9(10)
H21B C21 H21C 107.2(14)
C5 C21 H21A 109.4(10)
H21B C21 H21A 108.3(14)
H21C C21 H21A 110.3(14)
C5 C22 H22A 111.8(10)
C5 C22 H22B 109.0(11)
H22A C22 H22B 107.7(15)
C5 C22 H22C 107.9(11)
H22A C22 H22C 111.0(16)
H22B C22 H22C 109.4(16)

loop_
_geom_bond_atom_site_label_1
_geom_bond_atom_site_label_2
_geom_bond_distance
F1 C12 1.3611(16)
N1 C7 1.3644(17)
N1 C1 1.4087(17)
N1 C9 1.4328(17)
O1 C3 1.2303(17)
C14 C13 1.388(2)
C14 C9 1.389(2)
C14 H14 0.982(15)
C20 C19 1.384(2)
C20 C15 1.4030(19)
C20 H20 0.973(15)
C8 C7 1.3800(19)
C8 C2 1.418(2)
C8 C3 1.4486(19)
C16 C17 1.383(2)
C16 C15 1.4092(19)
C16 H16 0.988(17)
C19 C18 1.391(2)
C19 H19 0.991(17)
C11 C12 1.383(2)
C11 C10 1.3889(19)
C11 H11 0.968(16)
C9 C10 1.388(2)
C1 C2 1.3724(19)
C1 C15 1.4644(19)
C10 H10 1.004(17)
C7 C6 1.4892(19)
C5 C21 1.529(2)
C5 C22 1.533(2)
C5 C4 1.540(2)
C5 C6 1.5400(19)
C13 C12 1.372(2)
C13 H13 0.968(19)
C3 C4 1.511(2)
C6 H6B 0.973(16)
C6 H6A 0.999(15)
C2 H2 0.979(15)
C17 C18 1.389(2)
C17 H17 0.992(16)
C4 H4A 0.986(16)
C4 H4B 0.981(19)
C18 H18 0.979(16)
C21 H21B 1.041(18)
C21 H21C 0.981(18)
C21 H21A 1.003(19)
C22 H22A 1.014(19)
C22 H22B 1.01(2)
C22 H22C 0.99(2)

loop_
_geom_torsion_atom_site_label_1
_geom_torsion_atom_site_label_2
_geom_torsion_atom_site_label_3
_geom_torsion_atom_site_label_4
_geom_torsion
C15 C20 C19 C18 -0.5(2)
C13 C14 C9 C10 0.95(19)
C13 C14 C9 N1 -177.10(11)
C7 N1 C9 C10 -112.79(14)
C1 N1 C9 C10 60.99(17)
C7 N1 C9 C14 65.27(16)
C1 N1 C9 C14 -120.95(14)
C7 N1 C1 C2 0.33(14)
C9 N1 C1 C2 -174.13(11)
C7 N1 C1 C15 -176.08(11)
C9 N1 C1 C15 9.46(19)
C19 C20 C15 C16 -0.37(19)
C19 C20 C15 C1 174.05(12)
C17 C16 C15 C20 0.95(19)
C17 C16 C15 C1 -173.75(11)
C2 C1 C15 C20 -147.82(14)
N1 C1 C15 C20 27.83(19)
C2 C1 C15 C16 26.62(19)
N1 C1 C15 C16 -157.73(12)
C14 C9 C10 C11 0.19(19)
N1 C9 C10 C11 178.21(11)
C12 C11 C10 C9 -1.06(19)
C1 N1 C7 C8 -0.49(14)
C9 N1 C7 C8 174.35(10)
C1 N1 C7 C6 179.27(12)
C9 N1 C7 C6 -5.88(19)
C2 C8 C7 N1 0.46(14)
C3 C8 C7 N1 -179.34(11)
C2 C8 C7 C6 -179.30(12)
C3 C8 C7 C6 0.9(2)
C9 C14 C13 C12 -1.17(19)
C7 C8 C3 O1 176.14(13)
C2 C8 C3 O1 -3.6(2)
C7 C8 C3 C4 -5.21(18)
C2 C8 C3 C4 175.04(13)
N1 C7 C6 C5 157.34(12)
C8 C7 C6 C5 -22.94(18)
C21 C5 C6 C7 165.25(11)
C22 C5 C6 C7 -74.66(15)
C4 C5 C6 C7 46.44(15)
C14 C13 C12 F1 -179.68(11)
C14 C13 C12 C11 0.3(2)
C10 C11 C12 F1 -179.20(11)
C10 C11 C12 C13 0.84(19)
N1 C1 C2 C8 -0.04(14)
C15 C1 C2 C8 176.19(12)
C7 C8 C2 C1 -0.26(14)
C3 C8 C2 C1 179.52(13)
C15 C16 C17 C18 -0.7(2)
O1 C3 C4 C5 -148.39(14)
C8 C3 C4 C5 32.92(17)
C21 C5 C4 C3 -172.98(12)
C22 C5 C4 C3 66.99(15)
C6 C5 C4 C3 -54.22(16)
C16 C17 C18 C19 -0.1(2)
C20 C19 C18 C17 0.7(2)
